data_4514747
loop_
_publ_author_name
'Liu, Zhen'
'Li, Xiaohan'
'Zeng, Tian'
'Engle, Keary M.'

_publ_section_title
;
 Directed, Palladium(II)-Catalyzed Enantioselective anti-Carboboration of
 Alkenyl Carbonyl Compounds
;
_journal_issue 4
_journal_name_full 'ACS Catalysis'
_journal_page_first 3260
_journal_paper_doi 10.1021/acscatal.9b00181
_journal_volume 9
_journal_year 2019
_chemical_formula_moiety 'C17 H18 N2 O3 Pd'
_chemical_formula_sum 'C17 H18 N2 O3 Pd'
_chemical_formula_weight 404.73
_space_group_crystal_system monoclinic
_space_group_IT_number 14
_space_group_name_Hall '-P 2yn'
_space_group_name_H-M_alt 'P 1 21/n 1'
_symmetry_space_group_name_Hall '-P 2yn'
_symmetry_space_group_name_H-M 'P 1 21/n 1'
_atom_sites_solution_hydrogens geom
_atom_sites_solution_primary direct
_atom_sites_solution_secondary difmap
_audit_creation_date 2016-05-26
_audit_creation_method
;
Olex2 1.2-beta
(compiled 2016.02.19 svn.r3266 for OlexSys, GUI svn.r5155)
;
_cell_angle_alpha 90
_cell_angle_beta 99.0510(10)
_cell_angle_gamma 90
_cell_formula_units_Z 4
_cell_length_a 8.6104(4)
_cell_length_b 10.5955(5)
_cell_length_c 17.7100(9)
_cell_measurement_reflns_used 9488
_cell_measurement_temperature 100
_cell_measurement_theta_max 25.344
_cell_measurement_theta_min 2.248
_cell_volume 1595.59(13)
_computing_cell_refinement 'SAINT v8.34A (Bruker, 2013)'
_computing_data_collection 'APEX2 v2013.6-2 (Bruker, 2013)'
_computing_data_reduction 'SAINT v8.34A (Bruker, 2013)'
_computing_molecular_graphics 'Olex2 (Dolomanov et al., 2009)'
_computing_publication_material 'Olex2 (Dolomanov et al., 2009)'
_computing_structure_refinement 'ShelXL (Sheldrick, 2015)'
_computing_structure_solution 'ShelXT (Sheldrick, 2015)'
_diffrn_ambient_temperature 100
_diffrn_detector 'Bruker APEX-II CCD'
_diffrn_detector_area_resol_mean 7.9
_diffrn_detector_type 'CCD Area Detector'
_diffrn_measured_fraction_theta_full 0.999
_diffrn_measured_fraction_theta_max 0.999
_diffrn_measurement_device 'Kappa Four-Circle Diffractometer'
_diffrn_measurement_device_type 'Bruker X8 APEX II'
_diffrn_measurement_method '\w and \f scans'
_diffrn_radiation_monochromator graphite
_diffrn_radiation_probe x-ray
_diffrn_radiation_type MoK\a
_diffrn_radiation_wavelength 0.71073
_diffrn_reflns_av_R_equivalents 0.0238
_diffrn_reflns_av_unetI/netI 0.0165
_diffrn_reflns_Laue_measured_fraction_full 0.999
_diffrn_reflns_Laue_measured_fraction_max 0.999
_diffrn_reflns_limit_h_max 10
_diffrn_reflns_limit_h_min -8
_diffrn_reflns_limit_k_max 12
_diffrn_reflns_limit_k_min -12
_diffrn_reflns_limit_l_max 21
_diffrn_reflns_limit_l_min -21
_diffrn_reflns_number 16069
_diffrn_reflns_point_group_measured_fraction_full 0.999
_diffrn_reflns_point_group_measured_fraction_max 0.999
_diffrn_reflns_theta_full 25.000
_diffrn_reflns_theta_max 25.347
_diffrn_reflns_theta_min 2.493
_diffrn_source 'sealed tube'
_diffrn_source_type fine-focus
_diffrn_standards_number 0
_exptl_absorpt_coefficient_mu 1.179
_exptl_absorpt_correction_T_max 0.2590
_exptl_absorpt_correction_T_min 0.2292
_exptl_absorpt_correction_type multi-scan
_exptl_absorpt_process_details
;
SADABS-2014/5 (Bruker,2014/5) was used for absorption correction.
wR2(int) was 0.0456 before and 0.0351 after correction.
The Ratio of minimum to maximum transmission is 0.8849.
The \l/2 correction factor is 0.00150.
;
_exptl_crystal_colour Yellow
_exptl_crystal_colour_primary yellow
_exptl_crystal_density_diffrn 1.685
_exptl_crystal_description Block
_exptl_crystal_F_000 816
_exptl_crystal_size_max 0.347
_exptl_crystal_size_mid 0.295
_exptl_crystal_size_min 0.261
_refine_diff_density_max 0.338
_refine_diff_density_min -0.367
_refine_diff_density_rms 0.057
_refine_ls_extinction_method none
_refine_ls_goodness_of_fit_ref 1.141
_refine_ls_hydrogen_treatment constr
_refine_ls_matrix_type full
_refine_ls_number_parameters 210
_refine_ls_number_reflns 2929
_refine_ls_number_restraints 0
_refine_ls_restrained_S_all 1.141
_refine_ls_R_factor_all 0.0240
_refine_ls_R_factor_gt 0.0214
_refine_ls_shift/su_max 0.001
_refine_ls_shift/su_mean 0.000
_refine_ls_structure_factor_coef Fsqd
_refine_ls_weighting_details 'w=1/[\s^2^(Fo^2^)+(0.0212P)^2^+1.2245P] where P=(Fo^2^+2Fc^2^)/3'
_refine_ls_weighting_scheme calc
_refine_ls_wR_factor_gt 0.0516
_refine_ls_wR_factor_ref 0.0529
_reflns_Friedel_coverage 0.000
_reflns_number_gt 2743
_reflns_number_total 2929
_reflns_threshold_expression 'I > 2\s(I)'
_cod_data_source_file cs9b00181_si_004.cif
_cod_data_source_block Engle16
_cod_depositor_comments
;
The following automatic conversions were performed:

'_diffrn_radiation_probe' value 'X-ray' changed to 'x-ray' according
to
/home/data/users/saulius/crontab/automatic-downloads/current/ACS/lib/dictionaries/cif_core.dic
dictionary named 'cif_core.dic' version 2.4.2 from 2011-04-26.

'_exptl_crystal_colour_primary' value 'Yellow' changed to 'yellow'
according to
/home/data/users/saulius/crontab/automatic-downloads/current/ACS/lib/dictionaries/cif_core.dic
dictionary named 'cif_core.dic' version 2.4.2 from 2011-04-26.

Automatic conversion script
Id: cif_fix_values 4973 2017-02-22 13:04:09Z antanas 
;
_cod_database_code 4514747
_shelx_space_group_comment
;
The symmetry employed for this shelxl refinement is uniquely defined
by the following loop, which should always be used as a source of
symmetry information in preference to the above space-group names.
They are only intended as comments.
;
_shelx_estimated_absorpt_t_max 0.748
_shelx_estimated_absorpt_t_min 0.685
_olex2_refinement_description
;
1. Fixed Uiso
 At 1.2 times of:
  All C(H) groups, All C(H,H) groups
 At 1.5 times of:
  All C(H,H,H) groups
2.a Ternary CH refined with riding coordinates:
 C12(H12), C13(H13)
2.b Secondary CH2 refined with riding coordinates:
 C11(H11A,H11B), C14(H14A,H14B)
2.c Aromatic/amide H refined with riding coordinates:
 C1(H1), C2(H2), C3(H3), C7(H7), C8(H8), C9(H9)
2.d Idealised Me refined as rotating group:
 C15(H15A,H15B,H15C), C17(H17A,H17B,H17C)
;
_shelx_shelxl_version_number 2014/7
_olex2_submission_special_instructions 'No special instructions were received'

loop_
_space_group_symop_operation_xyz
'x, y, z'
'-x+1/2, y+1/2, -z+1/2'
'-x, -y, -z'
'x-1/2, -y-1/2, z-1/2'

loop_
_atom_site_label
_atom_site_type_symbol
_atom_site_fract_x
_atom_site_fract_y
_atom_site_fract_z
_atom_site_U_iso_or_equiv
_atom_site_adp_type
_atom_site_occupancy
_atom_site_site_symmetry_order
_atom_site_calc_flag
_atom_site_refinement_flags_posn
Pd1 Pd 0.66036(2) 0.71525(2) 0.43716(2) 0.02482(7) Uani 1 1 d .
O1 O 0.8343(2) 0.79129(15) 0.51386(10) 0.0352(4) Uani 1 1 d .
O2 O 0.2747(2) 0.6109(2) 0.28250(11) 0.0494(5) Uani 1 1 d .
O3 O 0.7307(2) 0.98027(17) 0.52859(11) 0.0433(4) Uani 1 1 d .
N1 N 0.7225(2) 0.54216(17) 0.48232(10) 0.0246(4) Uani 1 1 d .
N2 N 0.5021(2) 0.61471(19) 0.37033(11) 0.0289(4) Uani 1 1 d .
C1 C 0.8350(3) 0.5151(2) 0.53975(13) 0.0291(5) Uani 1 1 d .
H1 H 0.8891 0.5820 0.5684 0.035 Uiso 1 1 calc R
C2 C 0.8767(3) 0.3899(2) 0.55954(14) 0.0338(5) Uani 1 1 d .
H2 H 0.9589 0.3726 0.6007 0.041 Uiso 1 1 calc R
C3 C 0.7983(3) 0.2937(2) 0.51930(15) 0.0356(6) Uani 1 1 d .
H3 H 0.8271 0.2089 0.5319 0.043 Uiso 1 1 calc R
C4 C 0.6753(3) 0.3191(2) 0.45933(14) 0.0318(5) Uani 1 1 d .
C5 C 0.6398(3) 0.4472(2) 0.44138(12) 0.0253(5) Uani 1 1 d .
C6 C 0.5207(3) 0.4826(2) 0.38045(13) 0.0289(5) Uani 1 1 d .
C7 C 0.4387(3) 0.3876(3) 0.33821(15) 0.0411(6) Uani 1 1 d .
H7 H 0.3596 0.4085 0.2964 0.049 Uiso 1 1 calc R
C8 C 0.4713(4) 0.2597(3) 0.35651(18) 0.0480(7) Uani 1 1 d .
H8 H 0.4121 0.1960 0.3272 0.058 Uiso 1 1 calc R
C9 C 0.5852(4) 0.2252(2) 0.41497(17) 0.0433(7) Uani 1 1 d .
H9 H 0.6045 0.1384 0.4261 0.052 Uiso 1 1 calc R
C10 C 0.3787(3) 0.6679(3) 0.32387(14) 0.0347(6) Uani 1 1 d .
C11 C 0.3775(3) 0.8115(3) 0.32904(16) 0.0400(6) Uani 1 1 d .
H11A H 0.3766 0.8464 0.2771 0.048 Uiso 1 1 calc R
H11B H 0.2788 0.8380 0.3465 0.048 Uiso 1 1 calc R
C12 C 0.5140(3) 0.8685(2) 0.38176(14) 0.0333(5) Uani 1 1 d .
H12 H 0.4854 0.9354 0.4170 0.040 Uiso 1 1 calc R
C13 C 0.6605(3) 0.8808(2) 0.36092(14) 0.0325(5) Uani 1 1 d .
H13 H 0.7220 0.9542 0.3854 0.039 Uiso 1 1 calc R
C14 C 0.6979(3) 0.8477(3) 0.28343(15) 0.0411(6) Uani 1 1 d .
H14A H 0.6316 0.7761 0.2619 0.049 Uiso 1 1 calc R
H14B H 0.8095 0.8220 0.2878 0.049 Uiso 1 1 calc R
C15 C 0.6670(4) 0.9626(3) 0.23048(18) 0.0597(9) Uani 1 1 d .
H15A H 0.7376 1.0315 0.2504 0.090 Uiso 1 1 calc GR
H15B H 0.5576 0.9899 0.2281 0.090 Uiso 1 1 calc GR
H15C H 0.6860 0.9397 0.1791 0.090 Uiso 1 1 calc GR
C16 C 0.8298(3) 0.8989(2) 0.54675(14) 0.0309(5) Uani 1 1 d .
C17 C 0.9603(3) 0.9183(3) 0.61336(17) 0.0508(7) Uani 1 1 d .
H17A H 1.0535 0.8708 0.6046 0.076 Uiso 1 1 calc GR
H17B H 0.9260 0.8885 0.6604 0.076 Uiso 1 1 calc GR
H17C H 0.9863 1.0083 0.6183 0.076 Uiso 1 1 calc GR

loop_
_atom_site_aniso_label
_atom_site_aniso_U_11
_atom_site_aniso_U_22
_atom_site_aniso_U_33
_atom_site_aniso_U_23
_atom_site_aniso_U_13
_atom_site_aniso_U_12
Pd1 0.02572(10) 0.01972(10) 0.02897(11) -0.00156(7) 0.00416(7) 0.00050(7)
O1 0.0339(9) 0.0222(9) 0.0470(11) -0.0074(7) -0.0015(8) -0.0001(7)
O2 0.0400(11) 0.0628(13) 0.0408(11) -0.0016(10) -0.0081(9) -0.0038(10)
O3 0.0551(12) 0.0289(10) 0.0448(11) -0.0056(8) 0.0041(9) 0.0103(9)
N1 0.0273(10) 0.0200(9) 0.0278(10) -0.0041(8) 0.0086(8) -0.0021(8)
N2 0.0264(10) 0.0313(11) 0.0284(10) -0.0024(8) 0.0026(8) -0.0026(8)
C1 0.0318(13) 0.0258(12) 0.0297(12) -0.0014(10) 0.0051(10) 0.0007(9)
C2 0.0370(13) 0.0298(13) 0.0349(13) 0.0042(10) 0.0071(11) 0.0062(10)
C3 0.0483(15) 0.0220(13) 0.0396(14) 0.0045(10) 0.0165(12) 0.0045(11)
C4 0.0427(14) 0.0221(12) 0.0346(13) -0.0035(10) 0.0186(11) -0.0050(10)
C5 0.0296(12) 0.0228(11) 0.0260(11) -0.0055(9) 0.0122(9) -0.0034(9)
C6 0.0299(12) 0.0300(13) 0.0285(12) -0.0053(10) 0.0095(10) -0.0067(10)
C7 0.0404(15) 0.0444(16) 0.0379(14) -0.0095(12) 0.0042(11) -0.0115(12)
C8 0.0576(18) 0.0349(15) 0.0524(18) -0.0180(13) 0.0117(15) -0.0207(13)
C9 0.0583(18) 0.0234(13) 0.0504(17) -0.0074(12) 0.0154(14) -0.0100(12)
C10 0.0289(13) 0.0481(15) 0.0275(12) 0.0020(11) 0.0057(10) 0.0008(11)
C11 0.0325(13) 0.0489(16) 0.0392(14) 0.0122(12) 0.0073(11) 0.0095(12)
C12 0.0401(14) 0.0242(12) 0.0364(13) 0.0065(10) 0.0090(11) 0.0105(10)
C13 0.0408(14) 0.0206(12) 0.0370(13) 0.0030(10) 0.0086(11) 0.0003(10)
C14 0.0401(15) 0.0474(16) 0.0381(14) 0.0005(12) 0.0132(12) -0.0009(12)
C15 0.065(2) 0.072(2) 0.0457(17) 0.0184(16) 0.0207(15) 0.0005(17)
C16 0.0348(13) 0.0257(13) 0.0340(13) -0.0021(10) 0.0112(11) -0.0050(10)
C17 0.0475(17) 0.0467(17) 0.0552(18) -0.0152(14) -0.0014(14) -0.0033(13)

loop_
_atom_type_symbol
_atom_type_description
_atom_type_scat_dispersion_real
_atom_type_scat_dispersion_imag
_atom_type_scat_source
C C 0.0033 0.0016 'International Tables Vol C Tables 4.2.6.8 and 6.1.1.4'
H H 0.0000 0.0000 'International Tables Vol C Tables 4.2.6.8 and 6.1.1.4'
N N 0.0061 0.0033 'International Tables Vol C Tables 4.2.6.8 and 6.1.1.4'
O O 0.0106 0.0060 'International Tables Vol C Tables 4.2.6.8 and 6.1.1.4'
Pd Pd -0.9988 1.0072 'International Tables Vol C Tables 4.2.6.8 and 6.1.1.4'

loop_
_geom_angle_atom_site_label_1
_geom_angle_atom_site_label_2
_geom_angle_atom_site_label_3
_geom_angle
O1 Pd1 N1 88.51(7)
O1 Pd1 C12 108.56(8)
O1 Pd1 C13 91.29(8)
N1 Pd1 C12 160.00(9)
N1 Pd1 C13 157.97(8)
N2 Pd1 O1 170.66(7)
N2 Pd1 N1 82.14(8)
N2 Pd1 C12 80.62(9)
N2 Pd1 C13 97.40(9)
C12 Pd1 C13 36.39(9)
C16 O1 Pd1 125.87(16)
C1 N1 Pd1 127.78(16)
C1 N1 C5 120.3(2)
C5 N1 Pd1 111.73(15)
C6 N2 Pd1 113.84(15)
C10 N2 Pd1 122.68(17)
C10 N2 C6 123.2(2)
N1 C1 H1 119.2
N1 C1 C2 121.7(2)
C2 C1 H1 119.2
C1 C2 H2 120.3
C3 C2 C1 119.4(2)
C3 C2 H2 120.3
C2 C3 H3 119.8
C2 C3 C4 120.4(2)
C4 C3 H3 119.8
C3 C4 C5 117.6(2)
C3 C4 C9 124.5(2)
C5 C4 C9 117.9(2)
N1 C5 C4 120.6(2)
N1 C5 C6 117.5(2)
C4 C5 C6 121.9(2)
C5 C6 N2 114.29(19)
C7 C6 N2 127.9(2)
C7 C6 C5 117.8(2)
C6 C7 H7 119.7
C6 C7 C8 120.6(3)
C8 C7 H7 119.7
C7 C8 H8 119.1
C9 C8 C7 121.8(2)
C9 C8 H8 119.1
C4 C9 H9 120.0
C8 C9 C4 119.9(3)
C8 C9 H9 120.0
O2 C10 N2 125.9(3)
O2 C10 C11 121.1(2)
N2 C10 C11 112.9(2)
C10 C11 H11A 108.5
C10 C11 H11B 108.5
H11A C11 H11B 107.5
C12 C11 C10 115.2(2)
C12 C11 H11A 108.5
C12 C11 H11B 108.5
Pd1 C12 H12 115.2
C11 C12 Pd1 108.51(16)
C11 C12 H12 115.2
C13 C12 Pd1 72.71(14)
C13 C12 C11 122.0(2)
C13 C12 H12 115.2
Pd1 C13 H13 113.8
C12 C13 Pd1 70.90(14)
C12 C13 H13 113.8
C12 C13 C14 124.2(2)
C14 C13 Pd1 113.20(17)
C14 C13 H13 113.8
C13 C14 H14A 109.8
C13 C14 H14B 109.8
C13 C14 C15 109.4(2)
H14A C14 H14B 108.2
C15 C14 H14A 109.8
C15 C14 H14B 109.8
C14 C15 H15A 109.5
C14 C15 H15B 109.5
C14 C15 H15C 109.5
H15A C15 H15B 109.5
H15A C15 H15C 109.5
H15B C15 H15C 109.5
O1 C16 C17 113.8(2)
O3 C16 O1 125.3(2)
O3 C16 C17 120.9(2)
C16 C17 H17A 109.5
C16 C17 H17B 109.5
C16 C17 H17C 109.5
H17A C17 H17B 109.5
H17A C17 H17C 109.5
H17B C17 H17C 109.5

loop_
_geom_bond_atom_site_label_1
_geom_bond_atom_site_label_2
_geom_bond_distance
Pd1 O1 2.0243(17)
Pd1 N1 2.0382(18)
Pd1 N2 1.9712(19)
Pd1 C12 2.191(2)
Pd1 C13 2.214(2)
O1 C16 1.283(3)
O2 C10 1.224(3)
O3 C16 1.220(3)
N1 C1 1.321(3)
N1 C5 1.372(3)
N2 C6 1.417(3)
N2 C10 1.359(3)
C1 H1 0.9500
C1 C2 1.404(3)
C2 H2 0.9500
C2 C3 1.360(4)
C3 H3 0.9500
C3 C4 1.403(4)
C4 C5 1.416(3)
C4 C9 1.420(4)
C5 C6 1.417(3)
C6 C7 1.380(3)
C7 H7 0.9500
C7 C8 1.411(4)
C8 H8 0.9500
C8 C9 1.359(4)
C9 H9 0.9500
C10 C11 1.524(4)
C11 H11A 0.9900
C11 H11B 0.9900
C11 C12 1.507(4)
C12 H12 1.0000
C12 C13 1.375(3)
C13 H13 1.0000
C13 C14 1.500(3)
C14 H14A 0.9900
C14 H14B 0.9900
C14 C15 1.534(4)
C15 H15A 0.9800
C15 H15B 0.9800
C15 H15C 0.9800
C16 C17 1.510(4)
C17 H17A 0.9800
C17 H17B 0.9800
C17 H17C 0.9800
